data_7242230
loop_
_publ_author_name
'Huseynzada, Alakbar E.'
'Jelch, Christian'
'Akhundzada, Haji Vahid N.'
'Soudani, Sarra'
'Ben Nasr, Cherif'
'Israyilova, Aygun'
'Doria, Filippo'
'Hasanova, Ulviyya A.'
'Khankishiyeva, Rana F.'
'Freccero, Mauro'

_publ_section_title
;
 Synthesis, crystal structure and antibacterial studies of
 dihydropyrimidines and their regioselectively oxidized products
;
_journal_issue 11
_journal_name_full 'RSC Advances'
_journal_page_first 6312
_journal_page_last 6329
_journal_paper_doi 10.1039/D0RA10255E
_journal_volume 11
_journal_year 2021
_chemical_formula_moiety 'C21 H18 N2 O3'
_chemical_formula_sum 'C21 H18 N2 O3'
_chemical_formula_weight 346.37
_space_group_crystal_system monoclinic
_space_group_IT_number 15
_space_group_name_Hall '-C 2yc'
_space_group_name_H-M_alt 'C 1 2/c 1'
_atom_sites_solution_hydrogens mixed
_atom_sites_solution_primary direct
_atom_sites_solution_secondary difmap
_audit_creation_method SHELXL-2018/1
_audit_update_record
;
2020-04-22 deposited with the CCDC.	2021-01-27 downloaded from the CCDC.
;
_cell_angle_alpha 90
_cell_angle_beta 108.277(17)
_cell_angle_gamma 90
_cell_formula_units_Z 8
_cell_length_a 25.515(5)
_cell_length_b 7.710(3)
_cell_length_c 18.240(4)
_cell_measurement_reflns_used 25
_cell_measurement_temperature 298(2)
_cell_measurement_theta_max 14
_cell_measurement_theta_min 8
_cell_volume 3407.2(17)
_computing_cell_refinement 'CAD4 Express (Enraf Nonius, 1994)'
_computing_data_collection 'CAD4 Express (Enraf Nonius, 1994)'
_computing_data_reduction 'PROFIT (Streltsov & Zavodnik, 1989)'
_computing_molecular_graphics 'MERCURY (Macrae et al.2008)'
_computing_publication_material 'WinGX publication routines (Farrugia, 1999)'
_computing_structure_refinement 'SHELXL-2018/1 (Sheldrick, 2018)'
_computing_structure_solution 'SIR-97 (Altomare et al., 1999)'
_diffrn_ambient_temperature 298(2)
_diffrn_measured_fraction_theta_full 1.000
_diffrn_measured_fraction_theta_max 1.000
_diffrn_measurement_device_type 'Enraf-Nonius CAD4'
_diffrn_measurement_method 'profiled omega scans'
_diffrn_radiation_monochromator graphite
_diffrn_radiation_source 'fine-focus sealed tube'
_diffrn_radiation_type MoK\a
_diffrn_radiation_wavelength 0.7107
_diffrn_reflns_av_R_equivalents 0.0236
_diffrn_reflns_av_unetI/netI 0.0365
_diffrn_reflns_Laue_measured_fraction_full 1.000
_diffrn_reflns_Laue_measured_fraction_max 1.000
_diffrn_reflns_limit_h_max 28
_diffrn_reflns_limit_h_min -30
_diffrn_reflns_limit_k_max 9
_diffrn_reflns_limit_k_min 0
_diffrn_reflns_limit_l_max 21
_diffrn_reflns_limit_l_min 0
_diffrn_reflns_number 3129
_diffrn_reflns_point_group_measured_fraction_full 1.000
_diffrn_reflns_point_group_measured_fraction_max 1.000
_diffrn_reflns_theta_full 24.998
_diffrn_reflns_theta_max 24.998
_diffrn_reflns_theta_min 2.352
_diffrn_standards_decay_% 0
_diffrn_standards_interval_time 300
_diffrn_standards_number 2
_exptl_absorpt_coefficient_mu 0.091
_exptl_absorpt_correction_T_max 0.98
_exptl_absorpt_correction_T_min 0.88
_exptl_absorpt_correction_type psi-scan
_exptl_absorpt_process_details
;
North A.C.T., Phillips D.C. & Mathews F.S. (1968) Acta. Cryst. A24, 351
;
_exptl_crystal_colour COLOURLESS
_exptl_crystal_density_diffrn 1.350
_exptl_crystal_description PRISM
_exptl_crystal_F_000 1456
_exptl_crystal_size_max 0.650
_exptl_crystal_size_mid 0.360
_exptl_crystal_size_min 0.220
_refine_diff_density_max 0.199
_refine_diff_density_min -0.156
_refine_diff_density_rms 0.038
_refine_ls_extinction_method none
_refine_ls_goodness_of_fit_ref 1.101
_refine_ls_hydrogen_treatment mixed
_refine_ls_matrix_type full
_refine_ls_number_parameters 243
_refine_ls_number_reflns 3008
_refine_ls_number_restraints 2
_refine_ls_restrained_S_all 1.100
_refine_ls_R_factor_all 0.0894
_refine_ls_R_factor_gt 0.0637
_refine_ls_shift/su_max 0.003
_refine_ls_shift/su_mean 0.000
_refine_ls_structure_factor_coef Fsqd
_refine_ls_weighting_details 'w=1/[\s^2^(Fo^2^)+(0.0398P)^2^+4.4503P] where P=(Fo^2^+2Fc^2^)/3'
_refine_ls_weighting_scheme calc
_refine_ls_wR_factor_gt 0.1320
_refine_ls_wR_factor_ref 0.1529
_reflns_Friedel_coverage 0.000
_reflns_number_gt 2200
_reflns_number_total 3008
_reflns_threshold_expression 'I > 2\s(I)'
_cod_data_source_file d0ra10255e3.cif
_cod_data_source_block DOR26
_cod_depositor_comments
;
The following automatic conversions were performed:

data item '_atom_sites_solution_primary' value 'DIRECT' was changed
to 'direct' in accordance with the
/home/data/users/saulius/crontab/automatic-downloads/current/RSC/lib/dictionaries/cif_core.dic
dictionary named 'cif_core.dic' version 2.4.2 last updated on
2011-04-26.

data item '_atom_sites_solution_secondary' value 'DIFMAP' was changed
to 'difmap' in accordance with the
/home/data/users/saulius/crontab/automatic-downloads/current/RSC/lib/dictionaries/cif_core.dic
dictionary named 'cif_core.dic' version 2.4.2 last updated on
2011-04-26.

Automatic conversion script
Id: cif_fix_values 7556 2019-12-06 15:28:31Z antanas 
;
_cod_original_sg_symbol_H-M 'C 2/c'
_cod_database_code 7242230
_shelx_shelxl_version_number 2018/1
_shelx_space_group_comment
;
The symmetry employed for this shelxl refinement is uniquely defined
by the following loop, which should always be used as a source of
symmetry information in preference to the above space-group names.
They are only intended as comments.
;

loop_
_space_group_symop_operation_xyz
'x, y, z'
'-x, y, -z+1/2'
'x+1/2, y+1/2, z'
'-x+1/2, y+1/2, -z+1/2'
'-x, -y, -z'
'x, -y, z-1/2'
'-x+1/2, -y+1/2, -z'
'x+1/2, -y+1/2, z-1/2'

loop_
_atom_site_label
_atom_site_type_symbol
_atom_site_fract_x
_atom_site_fract_y
_atom_site_fract_z
_atom_site_U_iso_or_equiv
_atom_site_adp_type
_atom_site_occupancy
_atom_site_site_symmetry_order
_atom_site_calc_flag
_atom_site_refinement_flags_posn
_atom_site_refinement_flags_adp
_atom_site_refinement_flags_occupancy
_atom_site_disorder_assembly
_atom_site_disorder_group
C1 C 0.46820(12) 0.5513(4) 0.09105(18) 0.0499(7) Uani 1 1 d . . . . .
C2 C 0.45426(12) 0.2406(4) 0.09854(18) 0.0514(7) Uani 1 1 d . . . . .
C3 C 0.43632(11) 0.2579(4) 0.16007(16) 0.0455(7) Uani 1 1 d . . . . .
C4 C 0.42714(11) 0.4352(4) 0.18975(17) 0.0470(7) Uani 1 1 d . . . . .
H4 H 0.445576 0.437375 0.245646 0.056 Uiso 1 1 calc R U . . .
C5 C 0.36609(11) 0.4798(4) 0.17491(16) 0.0447(7) Uani 1 1 d . . . . .
C6 C 0.33071(12) 0.4633(4) 0.10281(17) 0.0521(7) Uani 1 1 d . . . . .
H6 H 0.342896 0.408616 0.065698 0.063 Uiso 1 1 calc R U . . .
C7 C 0.27516(12) 0.5264(4) 0.08088(17) 0.0534(8) Uani 1 1 d . . . . .
C8 C 0.23997(13) 0.5113(5) 0.0052(2) 0.0674(10) Uani 1 1 d . . . . .
H8 H 0.251840 0.451668 -0.030994 0.081 Uiso 1 1 calc R U . . .
C9 C 0.18837(15) 0.5828(6) -0.0166(2) 0.0809(12) Uani 1 1 d . . . . .
H9 H 0.165105 0.571109 -0.067025 0.097 Uiso 1 1 calc R U . . .
C10 C 0.17105(15) 0.6735(6) 0.0379(3) 0.0810(12) Uani 1 1 d . . . . .
H10 H 0.136255 0.724425 0.023279 0.097 Uiso 1 1 calc R U . . .
C11 C 0.20420(14) 0.6882(5) 0.1117(2) 0.0692(10) Uani 1 1 d . . . . .
H11 H 0.191812 0.750172 0.146829 0.083 Uiso 1 1 calc R U . . .
C12 C 0.25692(12) 0.6123(4) 0.13676(19) 0.0527(8) Uani 1 1 d . . . . .
C13 C 0.29265(12) 0.6201(4) 0.21607(18) 0.0513(7) Uani 1 1 d . . . . .
C14 C 0.27514(14) 0.6929(4) 0.2761(2) 0.0634(9) Uani 1 1 d . . . . .
H14 H 0.239998 0.740722 0.264129 0.076 Uiso 1 1 calc R U . . .
C15 C 0.30871(16) 0.6942(5) 0.3506(2) 0.0709(10) Uani 1 1 d . . . . .
H15 H 0.296407 0.744090 0.388611 0.085 Uiso 1 1 calc R U . . .
C16 C 0.36099(16) 0.6222(5) 0.37033(19) 0.0691(10) Uani 1 1 d . . . . .
H16 H 0.383308 0.620099 0.421595 0.083 Uiso 1 1 calc R U . . .
C17 C 0.37959(14) 0.5537(5) 0.31347(17) 0.0582(8) Uani 1 1 d . . . . .
H17 H 0.415007 0.507424 0.327054 0.070 Uiso 1 1 calc R U . . .
C18 C 0.34696(12) 0.5513(4) 0.23558(16) 0.0477(7) Uani 1 1 d . . . . .
C19 C 0.46169(17) 0.0773(4) 0.0595(2) 0.0768(11) Uani 1 1 d . . . . .
H19A H 0.474226 -0.012844 0.097217 0.115 Uiso 1 1 calc R U . . .
H19B H 0.488501 0.095437 0.033250 0.115 Uiso 1 1 calc R U . . .
H19C H 0.427129 0.044057 0.022753 0.115 Uiso 1 1 calc R U . . .
C20 C 0.42544(12) 0.1048(4) 0.20106(18) 0.0536(8) Uani 1 1 d . . . . .
C21 C 0.3971(2) 0.0096(6) 0.3055(2) 0.0965(14) Uani 1 1 d . . . . .
H21A H 0.362963 -0.042446 0.275155 0.145 Uiso 1 1 calc R U . . .
H21B H 0.393235 0.052430 0.352945 0.145 Uiso 1 1 calc R U . . .
H21C H 0.425955 -0.075543 0.316589 0.145 Uiso 1 1 calc R U . . .
N1 N 0.45279(11) 0.5703(3) 0.15421(16) 0.0538(7) Uani 1 1 d D . . . .
H1N H 0.4503(13) 0.6825(17) 0.1660(18) 0.065 Uiso 1 1 d D U . . .
N2 N 0.46729(11) 0.3861(3) 0.06378(15) 0.0557(7) Uani 1 1 d D . . . .
H2N H 0.4802(12) 0.375(4) 0.0235(12) 0.067 Uiso 1 1 d D U . . .
O1 O 0.48376(10) 0.6721(3) 0.05874(14) 0.0688(7) Uani 1 1 d . . . . .
O2 O 0.42854(11) -0.0458(3) 0.18486(15) 0.0756(7) Uani 1 1 d . . . . .
O3 O 0.41072(10) 0.1524(3) 0.26262(13) 0.0710(7) Uani 1 1 d . . . . .

loop_
_atom_site_aniso_label
_atom_site_aniso_U_11
_atom_site_aniso_U_22
_atom_site_aniso_U_33
_atom_site_aniso_U_23
_atom_site_aniso_U_13
_atom_site_aniso_U_12
C1 0.0477(17) 0.0461(17) 0.0636(19) 0.0037(15) 0.0287(15) 0.0027(14)
C2 0.0499(17) 0.0497(17) 0.0628(18) -0.0004(15) 0.0294(15) 0.0007(14)
C3 0.0456(16) 0.0438(16) 0.0518(16) 0.0023(13) 0.0219(13) 0.0050(13)
C4 0.0435(15) 0.0553(18) 0.0479(16) -0.0038(14) 0.0228(13) -0.0013(14)
C5 0.0441(15) 0.0481(17) 0.0492(16) -0.0025(13) 0.0248(13) 0.0027(13)
C6 0.0485(16) 0.0624(19) 0.0529(17) -0.0042(15) 0.0266(14) 0.0039(15)
C7 0.0479(17) 0.060(2) 0.0549(18) 0.0015(15) 0.0202(14) -0.0026(15)
C8 0.054(2) 0.084(3) 0.064(2) 0.0013(19) 0.0187(17) -0.0037(19)
C9 0.058(2) 0.101(3) 0.074(2) 0.013(2) 0.0078(19) -0.005(2)
C10 0.049(2) 0.091(3) 0.104(3) 0.013(3) 0.024(2) 0.008(2)
C11 0.053(2) 0.070(2) 0.092(3) 0.010(2) 0.034(2) 0.0078(18)
C12 0.0476(17) 0.0513(18) 0.068(2) 0.0013(15) 0.0315(16) -0.0007(14)
C13 0.0501(17) 0.0493(17) 0.066(2) -0.0011(15) 0.0355(15) -0.0022(14)
C14 0.066(2) 0.062(2) 0.078(2) -0.0021(18) 0.0471(19) 0.0036(17)
C15 0.094(3) 0.068(2) 0.071(2) -0.0060(19) 0.056(2) -0.003(2)
C16 0.085(3) 0.080(3) 0.0524(19) -0.0059(18) 0.0351(19) -0.005(2)
C17 0.0600(19) 0.070(2) 0.0521(18) -0.0038(16) 0.0276(15) -0.0026(17)
C18 0.0526(17) 0.0509(17) 0.0502(16) -0.0019(14) 0.0312(14) -0.0038(14)
C19 0.101(3) 0.056(2) 0.098(3) -0.011(2) 0.068(2) -0.001(2)
C20 0.0474(17) 0.059(2) 0.0599(19) 0.0059(16) 0.0238(15) 0.0040(15)
C21 0.128(4) 0.088(3) 0.101(3) 0.023(3) 0.076(3) -0.007(3)
N1 0.0587(15) 0.0472(15) 0.0691(17) -0.0052(13) 0.0395(14) -0.0041(13)
N2 0.0725(18) 0.0483(15) 0.0623(16) -0.0022(13) 0.0441(14) -0.0008(13)
O1 0.0886(17) 0.0505(13) 0.0904(17) 0.0070(12) 0.0613(15) 0.0021(12)
O2 0.105(2) 0.0473(14) 0.0902(18) 0.0049(13) 0.0533(16) 0.0021(13)
O3 0.0914(17) 0.0659(15) 0.0763(15) 0.0107(13) 0.0559(14) 0.0002(13)

loop_
_atom_type_symbol
_atom_type_description
_atom_type_scat_dispersion_real
_atom_type_scat_dispersion_imag
_atom_type_scat_source
C C 0.0033 0.0016 'International Tables Vol C Tables 4.2.6.8 and 6.1.1.4'
H H 0.0000 0.0000 'International Tables Vol C Tables 4.2.6.8 and 6.1.1.4'
N N 0.0061 0.0033 'International Tables Vol C Tables 4.2.6.8 and 6.1.1.4'
O O 0.0106 0.0060 'International Tables Vol C Tables 4.2.6.8 and 6.1.1.4'

loop_
_geom_angle_atom_site_label_1
_geom_angle_atom_site_label_2
_geom_angle_atom_site_label_3
_geom_angle
_geom_angle_site_symmetry_1
_geom_angle_site_symmetry_3
_geom_angle_publ_flag
O1 C1 N1 123.7(3) . . ?
O1 C1 N2 120.1(3) . . ?
N1 C1 N2 116.1(3) . . ?
C3 C2 N2 119.8(3) . . ?
C3 C2 C19 127.7(3) . . ?
N2 C2 C19 112.5(3) . . ?
C2 C3 C20 120.8(3) . . ?
C2 C3 C4 121.2(3) . . ?
C20 C3 C4 117.9(2) . . ?
N1 C4 C3 109.8(2) . . ?
N1 C4 C5 109.2(2) . . ?
C3 C4 C5 113.7(2) . . ?
N1 C4 H4 108.0 . . ?
C3 C4 H4 108.0 . . ?
C5 C4 H4 108.0 . . ?
C6 C5 C18 119.8(3) . . ?
C6 C5 C4 118.9(2) . . ?
C18 C5 C4 121.1(2) . . ?
C5 C6 C7 122.8(3) . . ?
C5 C6 H6 118.6 . . ?
C7 C6 H6 118.6 . . ?
C8 C7 C12 119.9(3) . . ?
C8 C7 C6 121.4(3) . . ?
C12 C7 C6 118.6(3) . . ?
C9 C8 C7 121.1(4) . . ?
C9 C8 H8 119.5 . . ?
C7 C8 H8 119.5 . . ?
C8 C9 C10 119.1(4) . . ?
C8 C9 H9 120.4 . . ?
C10 C9 H9 120.4 . . ?
C11 C10 C9 120.8(4) . . ?
C11 C10 H10 119.6 . . ?
C9 C10 H10 119.6 . . ?
C10 C11 C12 121.7(4) . . ?
C10 C11 H11 119.2 . . ?
C12 C11 H11 119.2 . . ?
C11 C12 C7 117.4(3) . . ?
C11 C12 C13 123.1(3) . . ?
C7 C12 C13 119.6(3) . . ?
C18 C13 C14 118.2(3) . . ?
C18 C13 C12 119.6(3) . . ?
C14 C13 C12 122.2(3) . . ?
C15 C14 C13 121.4(3) . . ?
C15 C14 H14 119.3 . . ?
C13 C14 H14 119.3 . . ?
C14 C15 C16 120.7(3) . . ?
C14 C15 H15 119.6 . . ?
C16 C15 H15 119.6 . . ?
C17 C16 C15 119.3(3) . . ?
C17 C16 H16 120.3 . . ?
C15 C16 H16 120.3 . . ?
C16 C17 C18 122.2(3) . . ?
C16 C17 H17 118.9 . . ?
C18 C17 H17 118.9 . . ?
C17 C18 C13 118.1(3) . . ?
C17 C18 C5 122.9(3) . . ?
C13 C18 C5 119.1(3) . . ?
C2 C19 H19A 109.5 . . ?
C2 C19 H19B 109.5 . . ?
H19A C19 H19B 109.5 . . ?
C2 C19 H19C 109.5 . . ?
H19A C19 H19C 109.5 . . ?
H19B C19 H19C 109.5 . . ?
O2 C20 O3 121.7(3) . . ?
O2 C20 C3 127.7(3) . . ?
O3 C20 C3 110.7(3) . . ?
O3 C21 H21A 109.5 . . ?
O3 C21 H21B 109.5 . . ?
H21A C21 H21B 109.5 . . ?
O3 C21 H21C 109.5 . . ?
H21A C21 H21C 109.5 . . ?
H21B C21 H21C 109.5 . . ?
C1 N1 C4 126.1(3) . . ?
C1 N1 H1N 112(2) . . ?
C4 N1 H1N 120(2) . . ?
C1 N2 C2 124.8(2) . . ?
C1 N2 H2N 115(2) . . ?
C2 N2 H2N 120(2) . . ?
C20 O3 C21 114.8(3) . . ?

loop_
_geom_bond_atom_site_label_1
_geom_bond_atom_site_label_2
_geom_bond_distance
_geom_bond_site_symmetry_2
_geom_bond_publ_flag
C1 O1 1.233(3) . ?
C1 N1 1.337(4) . ?
C1 N2 1.365(4) . ?
C2 C3 1.345(4) . ?
C2 N2 1.380(4) . ?
C2 C19 1.488(4) . ?
C3 C20 1.470(4) . ?
C3 C4 1.515(4) . ?
C4 N1 1.483(4) . ?
C4 C5 1.534(4) . ?
C4 H4 0.9800 . ?
C5 C6 1.348(4) . ?
C5 C18 1.451(4) . ?
C6 C7 1.432(4) . ?
C6 H6 0.9300 . ?
C7 C8 1.395(4) . ?
C7 C12 1.411(4) . ?
C8 C9 1.366(5) . ?
C8 H8 0.9300 . ?
C9 C10 1.396(5) . ?
C9 H9 0.9300 . ?
C10 C11 1.351(5) . ?
C10 H10 0.9300 . ?
C11 C12 1.405(4) . ?
C11 H11 0.9300 . ?
C12 C13 1.449(4) . ?
C13 C18 1.421(4) . ?
C13 C14 1.421(4) . ?
C14 C15 1.360(5) . ?
C14 H14 0.9300 . ?
C15 C16 1.384(5) . ?
C15 H15 0.9300 . ?
C16 C17 1.374(4) . ?
C16 H16 0.9300 . ?
C17 C18 1.404(4) . ?
C17 H17 0.9300 . ?
C19 H19A 0.9600 . ?
C19 H19B 0.9600 . ?
C19 H19C 0.9600 . ?
C20 O2 1.207(4) . ?
C20 O3 1.342(4) . ?
C21 O3 1.455(4) . ?
C21 H21A 0.9600 . ?
C21 H21B 0.9600 . ?
C21 H21C 0.9600 . ?
N1 H1N 0.899(10) . ?
N2 H2N 0.899(10) . ?
